data_2200117
loop_
_publ_author_name
'Elmeslouhi, H.'
'Essassi, E. M.'
'Pierrot, M.'

_publ_section_title
;
 2-Carbamoyl-6-\'ethyl-3-ph\'enyl-2,3,5,6-t\'etrahydro-1,4,2-dioxazine
;
_journal_issue 3
_journal_name_full 'Acta Crystallographica Section E'
_journal_page_first o205
_journal_page_last o206
_journal_paper_doi 10.1107/S1600536801002203
_journal_volume 57
_journal_year 2001
_chemical_formula_moiety 'C12 H16 N2 O3'
_chemical_formula_sum 'C12 H16 N2 O3'
_chemical_formula_weight 236.26
_chemical_name_systematic
;
 ?
;
_space_group_IT_number 2
_symmetry_cell_setting triclinic
_symmetry_space_group_name_Hall '-P 1'
_symmetry_space_group_name_H-M 'P -1'
_cell_angle_alpha 73.429(4)
_cell_angle_beta 77.443(7)
_cell_angle_gamma 78.576(7)
_cell_formula_units_Z 2
_cell_length_a 5.4856(4)
_cell_length_b 9.9060(10)
_cell_length_c 12.2270(10)
_cell_measurement_reflns_used 4318
_cell_measurement_temperature 298
_cell_measurement_theta_max 25.5
_cell_measurement_theta_min 1
_cell_volume 614.98(9)
_computing_data_collection 'KappaCCD Reference Manual (Nonius, 1998)'
_computing_data_reduction 'DENZO and SCALEPACK (Otwinowski & Minor, 1997)'
_computing_molecular_graphics 'Ortep (Johnson, 1976)'
_computing_publication_material 'maxus (Mackay et al., 1999)'
_computing_structure_refinement 'maxus (Mackay et al., 1999)'
_computing_structure_solution 'SIR92 (Altomare et al., 1994)'
_diffrn_measurement_device KappaCCD
_diffrn_measurement_method \f
_diffrn_radiation_source 'fine-focus sealed tube'
_diffrn_radiation_type MoK\a
_diffrn_reflns_av_R_equivalents .029
_diffrn_reflns_limit_h_max 6
_diffrn_reflns_limit_h_min 0
_diffrn_reflns_limit_k_max 12
_diffrn_reflns_limit_k_min -11
_diffrn_reflns_limit_l_max 15
_diffrn_reflns_limit_l_min -14
_diffrn_reflns_number 4318
_diffrn_reflns_theta_max 25.57
_exptl_absorpt_coefficient_mu .093
_exptl_absorpt_correction_type none
_exptl_crystal_colour Colourless
_exptl_crystal_density_diffrn 1.265
_exptl_crystal_density_method 'not measured'
_exptl_crystal_description Needle
_exptl_crystal_F_000 248
_exptl_crystal_size_max .35
_exptl_crystal_size_mid .15
_exptl_crystal_size_min .10
_refine_diff_density_max .26
_refine_diff_density_min -.20
_refine_ls_extinction_method none
_refine_ls_goodness_of_fit_all 1.040
_refine_ls_goodness_of_fit_ref 1.063
_refine_ls_hydrogen_treatment constr
_refine_ls_matrix_type full
_refine_ls_number_parameters 154
_refine_ls_number_reflns 1827
_refine_ls_R_factor_all .066
_refine_ls_R_factor_gt .052
_refine_ls_shift/su_max .006
_refine_ls_shift/su_mean .000
_refine_ls_structure_factor_coef F^2^
_refine_ls_weighting_details ' w = 1/(\s^2^(Fo^2^)+0.03Fo^2^)'
_refine_ls_weighting_scheme sigma
_refine_ls_wR_factor_all .064
_refine_ls_wR_factor_ref .064
_reflns_number_gt 1827
_reflns_number_total 2218
_reflns_threshold_expression I>3\s(I)
_cod_data_source_file cf6029.cif
_cod_data_source_block I
_cod_depositor_comments
;
The following automatic conversions were performed:
'_symmetry_cell_setting' value 'Triclinic' changed to 'triclinic'
according to '/home/saulius/struct/CIF-dictionaries/cif_core.dic'
dictionary named 'cif_core.dic' version 2.4.1 from 2010-06-29.

Automatic conversion script
Id: cif_fix_enum 1527 2010-12-29 10:47:43Z saulius 

The following automatic conversions were performed:

'_atom_site_adp_type' tag value 'Uij' was replaced with 'Uani' value
17 times.

Automatic conversion script
Id: cif_fix_values 1646 2011-03-28 12:23:43Z adriana 

The following automatic conversions were performed:

'_symmetry_cell_setting' value 'Triclinic' changed to 'triclinic'
according to /home/saulius/struct/CIF-dictionaries/cif_core.dic
dictionary named 'cif_core.dic' version 2.4.1 from 2010-06-29.

Automatic conversion script
Id: cif_fix_values 1715 2011-07-08 13:25:40Z adriana 
;
_cod_original_cell_volume 615.00(10)
_cod_original_formula_sum 'C12 H16 N2 O3 '
_cod_database_code 2200117

loop_
_symmetry_equiv_pos_as_xyz
+X,+Y,+Z
-X,-Y,-Z

loop_
_atom_site_label
_atom_site_fract_x
_atom_site_fract_y
_atom_site_fract_z
_atom_site_U_iso_or_equiv
_atom_site_adp_type
_atom_site_occupancy
O1 .53152(7) .23889(4) .22372(4) .0393(2) Uani 1.00
O4 .94699(7) .37529(4) .19767(3) .0354(2) Uani 1.00
O8 1.10390(8) .06410(5) .10771(4) .0454(2) Uani 1.00
N2 .77961(9) .16291(5) .22503(4) .0345(2) Uani 1.00
N9 .70377(10) .08574(6) .07517(5) .0477(3) Uani 1.00
C3 .93914(11) .23168(6) .26545(5) .0335(3) Uani 1.00
C5 .69906(11) .45726(6) .19626(5) .0368(3) Uani 1.00
C6 .54479(11) .38205(7) .15118(5) .0414(3) Uani 1.00
C7 .87501(12) .10272(6) .13120(5) .0346(3) Uani 1.00
C10 .86905(12) .22307(6) .39386(5) .0378(3) Uani 1.00
C11 .98720(19) .29907(11) .43876(7) .0908(6) Uani 1.00
C12 .9425(2) .28934(12) .55535(8) .1101(8) Uani 1.00
C13 .78309(18) .20232(9) .62992(6) .0735(5) Uani 1.00
C14 .6669(2) .12700(10) .58675(7) .0853(6) Uani 1.00
C15 .70959(18) .13705(9) .46902(6) .0751(5) Uani 1.00
C16 .72913(13) .60545(7) .12261(6) .0480(4) Uani 1.00
C17 .87203(15) .68325(7) .17302(7) .0621(4) Uani 1.00
H3 1.10482 .17854 .25490 .05230 Uiso 1.00
H5 .62206 .46075 .27409 .05532 Uiso 1.00
H11 1.09903 .36161 .38726 .11030 Uiso 1.00
H12 1.02954 .34290 .58429 .12968 Uiso 1.00
H13 .75027 .19423 .71174 .09045 Uiso 1.00
H14 .55059 .06661 .63841 .10213 Uiso 1.00
H15 .62564 .08226 .43923 .09357 Uiso 1.00
H6A .37667 .43398 .15066 .05976 Uiso 1.00
H6B .62246 .37832 .07362 .05976 Uiso 1.00
H9A .75506 .03264 .01827 .06721 Uiso 1.00
H9B .52796 .10504 .10327 .06721 Uiso 1.00
H16A .81916 .59960 .04718 .06583 Uiso 1.00
H16B .56423 .65995 .11564 .06583 Uiso 1.00
H17A .88627 .77682 .12352 .07991 Uiso 1.00
H17B 1.03606 .63031 .17981 .07991 Uiso 1.00
H17C .78111 .69066 .24826 .07991 Uiso 1.00

loop_
_atom_site_aniso_label
_atom_site_aniso_U_11
_atom_site_aniso_U_22
_atom_site_aniso_U_33
_atom_site_aniso_U_12
_atom_site_aniso_U_13
_atom_site_aniso_U_23
O1 .0242(2) .0440(3) .0456(3) -.00725(18) -.00231(18) -.0186(2)
O4 .0277(2) .0384(2) .0352(2) -.00807(17) -.00497(17) -.00854(19)
O8 .0363(3) .0525(3) .0423(3) .0015(2) -.00585(19) -.0239(2)
N2 .0254(3) .0399(3) .0348(3) -.0038(2) -.0039(2) -.0169(2)
N9 .0376(3) .0568(3) .0473(3) -.0053(2) -.0092(2) -.0312(3)
C3 .0280(3) .0374(3) .0316(3) -.0058(2) -.0062(2) -.0114(3)
C5 .0297(4) .0403(4) .0360(3) -.0032(2) -.0058(2) -.0142(3)
C6 .0297(4) .0439(4) .0457(4) -.0019(3) -.0104(3) -.0150(3)
C7 .0353(4) .0334(3) .0309(3) -.0053(3) -.0042(3) -.0112(3)
C10 .0379(4) .0396(3) .0316(3) -.0040(3) -.0079(3) -.0118(3)
C11 .1077(8) .1215(8) .0418(4) -.0676(6) -.0064(5) -.0277(5)
C12 .1409(10) .1414(10) .0467(5) -.0723(8) -.0126(6) -.0372(6)
C13 .0922(7) .0853(6) .0338(4) -.0091(5) -.0128(4) -.0194(4)
C14 .1139(8) .0955(7) .0370(4) -.0532(6) .0044(4) -.0105(4)
C15 .1010(7) .0836(6) .0361(4) -.0546(5) .0005(4) -.0154(4)
C16 .0525(5) .0410(4) .0439(4) -.0060(3) -.0116(3) -.0097(3)
C17 .0722(6) .0416(4) .0660(5) -.0160(4) -.0148(4) -.0135(4)

loop_
_atom_type_symbol
_atom_type_description
_atom_type_scat_dispersion_real
_atom_type_scat_dispersion_imag
_atom_type_scat_source
'C ' 'C ' .0033 .0016 'Waasmaier & Kirfel, 1995'
'H ' 'H ' .0000 .0000 'Waasmaier & Kirfel, 1995'
'N ' 'N ' .0061 .0033 'Waasmaier & Kirfel, 1995'
'O ' 'O ' .0106 .0060 'Waasmaier & Kirfel, 1995'

loop_
_diffrn_radiation_wavelength
.71073

loop_
_geom_angle_atom_site_label_1
_geom_angle_atom_site_label_2
_geom_angle_atom_site_label_3
_geom_angle
N2 O1 C6 109.20(4)
C3 O4 C5 112.25(4)
O1 N2 C3 112.51(4)
O1 N2 C7 114.09(4)
C3 N2 C7 120.23(5)
O4 C3 N2 110.84(4)
O4 C3 C10 111.86(4)
N2 C3 C10 113.26(5)
O4 C5 C6 107.81(4)
O4 C5 C16 107.82(5)
C6 C5 C16 113.42(5)
O1 C6 C5 110.35(5)
O8 C7 N2 119.75(5)
O8 C7 N9 124.28(5)
N2 C7 N9 115.90(5)
C3 C10 C11 118.20(6)
C3 C10 C15 124.17(6)
C11 C10 C15 117.47(6)
C10 C11 C12 120.94(8)
C11 C12 C13 121.07(8)
C12 C13 C14 118.42(7)
C13 C14 C15 120.85(8)
C10 C15 C14 121.24(7)
C5 C16 C17 112.80(5)

loop_
_geom_bond_atom_site_label_1
_geom_bond_atom_site_label_2
_geom_bond_site_symmetry_1
_geom_bond_site_symmetry_2
_geom_bond_distance
_geom_bond_publ_flag
O1 N2 . . 1.4198(6) ?
O1 C6 . . 1.4486(7) ?
O4 C3 . . 1.4313(7) ?
O4 C5 . . 1.4402(7) ?
O8 C7 . . 1.2334(7) ?
N2 C3 . . 1.4459(7) ?
N2 C7 . . 1.3968(7) ?
N9 C7 . . 1.3373(7) ?
C3 C10 . . 1.5147(8) ?
C5 C6 . . 1.5040(8) ?
C5 C16 . . 1.5068(8) ?
C10 C11 . . 1.3682(9) ?
C10 C15 . . 1.3546(9) ?
C11 C12 . . 1.3713(11) ?
C12 C13 . . 1.3576(12) ?
C13 C14 . . 1.3419(11) ?
C14 C15 . . 1.3849(10) ?
C16 C17 . . 1.5194(9) ?
